data_7108290
loop_
_publ_author_name
'Thomas Carey'
'Avelino Corma'
'Fernando Rey'
'Chiu C. Tang'
'Joseph A. Hriljac'
'Paul A. Anderson'

_publ_section_title
;
 The effect of extra framework species on the intrinsic negative thermal
 expansion property of zeolites with the LTA topology
;
_journal_name_full Chem.Commun.
_journal_page_first 5829
_journal_paper_doi 10.1039/c2cc30582h
_journal_volume 48
_journal_year 2012
_chemical_formula_sum 'Ag68.26 Al96 O476.17 Si96'
_chemical_formula_weight 20267.00
_chemical_name_mineral Ag_zeolite_A
_space_group_IT_number 226
_symmetry_space_group_name_Hall '-F 4a 2 3'
_symmetry_space_group_name_H-M 'F m -3 c'
_cell_angle_alpha 90
_cell_angle_beta 90
_cell_angle_gamma 90
_cell_formula_units_Z 1
_cell_length_a 24.570440(56)
_cell_length_b 24.570440(56)
_cell_length_c 24.570440(56)
_cell_volume 14833.33(6)
_exptl_crystal_density_diffrn 2.26906
_exptl_crystal_density_method 'not measured'
_cod_data_source_file c2cc30582h_3.txt
_cod_data_source_block Ag_Zeolite_A_140K
_cod_original_cell_volume 14833.33(10)
_cod_original_sg_symbol_H-M Fm-3c
_cod_original_formula_sum 'Ag68.26 Si96 Al96 O476.17'
_cod_database_code 7108290

loop_
_symmetry_equiv_pos_as_xyz
'-x, -y, -z'
'-x, -y, z'
'-x, y, -z'
'-x, y, z'
'-x+1/2, -z+1/2, -y+1/2'
'-x+1/2, -z+1/2, y+1/2'
'-x+1/2, z+1/2, -y+1/2'
'-x+1/2, z+1/2, y+1/2'
'-y, -z, -x'
'-y, -z, x'
'-y, z, -x'
'-y, z, x'
'-y+1/2, -x+1/2, -z+1/2'
'-y+1/2, -x+1/2, z+1/2'
'-y+1/2, x+1/2, -z+1/2'
'-y+1/2, x+1/2, z+1/2'
'-z, -x, -y'
'-z, -x, y'
'-z, x, -y'
'-z, x, y'
'-z+1/2, -y+1/2, -x+1/2'
'-z+1/2, -y+1/2, x+1/2'
'-z+1/2, y+1/2, -x+1/2'
'-z+1/2, y+1/2, x+1/2'
'z, -x, -y'
'z, -x, y'
'z, x, -y'
'z, x, y'
'z+1/2, -y+1/2, -x+1/2'
'z+1/2, -y+1/2, x+1/2'
'z+1/2, y+1/2, -x+1/2'
'z+1/2, y+1/2, x+1/2'
'y, -z, -x'
'y, -z, x'
'y, z, -x'
'y, z, x'
'y+1/2, -x+1/2, -z+1/2'
'y+1/2, -x+1/2, z+1/2'
'y+1/2, x+1/2, -z+1/2'
'y+1/2, x+1/2, z+1/2'
'x, -y, -z'
'x, -y, z'
'x, y, -z'
'x, y, z'
'x+1/2, -z+1/2, -y+1/2'
'x+1/2, -z+1/2, y+1/2'
'x+1/2, z+1/2, -y+1/2'
'x+1/2, z+1/2, y+1/2'
'-x+1/2, -y+1/2, -z'
'-x+1/2, -y+1/2, z'
'-x+1/2, y+1/2, -z'
'-x+1/2, y+1/2, z'
'-x, -z, -y+1/2'
'-x, -z, y+1/2'
'-x, z, -y+1/2'
'-x, z, y+1/2'
'-y+1/2, -z+1/2, -x'
'-y+1/2, -z+1/2, x'
'-y+1/2, z+1/2, -x'
'-y+1/2, z+1/2, x'
'-y, -x, -z+1/2'
'-y, -x, z+1/2'
'-y, x, -z+1/2'
'-y, x, z+1/2'
'-z+1/2, -x+1/2, -y'
'-z+1/2, -x+1/2, y'
'-z+1/2, x+1/2, -y'
'-z+1/2, x+1/2, y'
'-z, -y, -x+1/2'
'-z, -y, x+1/2'
'-z, y, -x+1/2'
'-z, y, x+1/2'
'z+1/2, -x+1/2, -y'
'z+1/2, -x+1/2, y'
'z+1/2, x+1/2, -y'
'z+1/2, x+1/2, y'
'z, -y, -x+1/2'
'z, -y, x+1/2'
'z, y, -x+1/2'
'z, y, x+1/2'
'y+1/2, -z+1/2, -x'
'y+1/2, -z+1/2, x'
'y+1/2, z+1/2, -x'
'y+1/2, z+1/2, x'
'y, -x, -z+1/2'
'y, -x, z+1/2'
'y, x, -z+1/2'
'y, x, z+1/2'
'x+1/2, -y+1/2, -z'
'x+1/2, -y+1/2, z'
'x+1/2, y+1/2, -z'
'x+1/2, y+1/2, z'
'x, -z, -y+1/2'
'x, -z, y+1/2'
'x, z, -y+1/2'
'x, z, y+1/2'
'-x+1/2, -y, -z+1/2'
'-x+1/2, -y, z+1/2'
'-x+1/2, y, -z+1/2'
'-x+1/2, y, z+1/2'
'-x, -z+1/2, -y'
'-x, -z+1/2, y'
'-x, z+1/2, -y'
'-x, z+1/2, y'
'-y+1/2, -z, -x+1/2'
'-y+1/2, -z, x+1/2'
'-y+1/2, z, -x+1/2'
'-y+1/2, z, x+1/2'
'-y, -x+1/2, -z'
'-y, -x+1/2, z'
'-y, x+1/2, -z'
'-y, x+1/2, z'
'-z+1/2, -x, -y+1/2'
'-z+1/2, -x, y+1/2'
'-z+1/2, x, -y+1/2'
'-z+1/2, x, y+1/2'
'-z, -y+1/2, -x'
'-z, -y+1/2, x'
'-z, y+1/2, -x'
'-z, y+1/2, x'
'z+1/2, -x, -y+1/2'
'z+1/2, -x, y+1/2'
'z+1/2, x, -y+1/2'
'z+1/2, x, y+1/2'
'z, -y+1/2, -x'
'z, -y+1/2, x'
'z, y+1/2, -x'
'z, y+1/2, x'
'y+1/2, -z, -x+1/2'
'y+1/2, -z, x+1/2'
'y+1/2, z, -x+1/2'
'y+1/2, z, x+1/2'
'y, -x+1/2, -z'
'y, -x+1/2, z'
'y, x+1/2, -z'
'y, x+1/2, z'
'x+1/2, -y, -z+1/2'
'x+1/2, -y, z+1/2'
'x+1/2, y, -z+1/2'
'x+1/2, y, z+1/2'
'x, -z+1/2, -y'
'x, -z+1/2, y'
'x, z+1/2, -y'
'x, z+1/2, y'
'-x, -y+1/2, -z+1/2'
'-x, -y+1/2, z+1/2'
'-x, y+1/2, -z+1/2'
'-x, y+1/2, z+1/2'
'-x+1/2, -z, -y'
'-x+1/2, -z, y'
'-x+1/2, z, -y'
'-x+1/2, z, y'
'-y, -z+1/2, -x+1/2'
'-y, -z+1/2, x+1/2'
'-y, z+1/2, -x+1/2'
'-y, z+1/2, x+1/2'
'-y+1/2, -x, -z'
'-y+1/2, -x, z'
'-y+1/2, x, -z'
'-y+1/2, x, z'
'-z, -x+1/2, -y+1/2'
'-z, -x+1/2, y+1/2'
'-z, x+1/2, -y+1/2'
'-z, x+1/2, y+1/2'
'-z+1/2, -y, -x'
'-z+1/2, -y, x'
'-z+1/2, y, -x'
'-z+1/2, y, x'
'z, -x+1/2, -y+1/2'
'z, -x+1/2, y+1/2'
'z, x+1/2, -y+1/2'
'z, x+1/2, y+1/2'
'z+1/2, -y, -x'
'z+1/2, -y, x'
'z+1/2, y, -x'
'z+1/2, y, x'
'y, -z+1/2, -x+1/2'
'y, -z+1/2, x+1/2'
'y, z+1/2, -x+1/2'
'y, z+1/2, x+1/2'
'y+1/2, -x, -z'
'y+1/2, -x, z'
'y+1/2, x, -z'
'y+1/2, x, z'
'x, -y+1/2, -z+1/2'
'x, -y+1/2, z+1/2'
'x, y+1/2, -z+1/2'
'x, y+1/2, z+1/2'
'x+1/2, -z, -y'
'x+1/2, -z, y'
'x+1/2, z, -y'
'x+1/2, z, y'

loop_
_atom_site_label
_atom_site_type_symbol
_atom_site_symmetry_multiplicity
_atom_site_fract_x
_atom_site_fract_y
_atom_site_fract_z
_atom_site_occupancy
_atom_site_B_iso_or_equiv
Si1 Si+4 96 0 0.09002(28) 0.18365(23) 1 1.051(46)
Al1 Al+3 96 0 0.18400(24) 0.08952(29) 1 1.051(46)
O1 O-2 96 0 0.10834(24) 0.24440(52) 1 2.224(95)
O2 O-2 96 0 0.15023(57) 0.15177(54) 1 2.224(95)
O3 O-2 192 0.05066(29) 0.05594(30) 0.17144(19) 1 2.224(95)
I1 Ag+1 64 0.11832(16) 0.11832(16) 0.11832(16) 0.3230(59) 2.032(79)
I12 Ag+1 64 0.08858(54) 0.08858(54) 0.08858(54) 0.1068(31) 2.032(79)
I13 Ag+1 64 0.06885(17) 0.06885(17) 0.06885(17) 0.2317(37) 2.032(79)
I14 Ag+1 0 0.10593(21) 0.10593(21) 0.10593(21) 0.2243(50) 0
I2 Ag+1 96 0 0.23621(32) 0.20291(26) 0.1205(11) 2.032(79)
O4 O-2 192 0(27000000) 0(530000) 0(4300000) 0.0046(15) 10.0(15)
O5 O-2 192 0.94131(50) 0.0279(30) 0.0249(31) 0.2989(59) 10.0(15)
O6 O-2 64 0.15918(52) 0.15918(52) 0.15918(52) 0.519(17) 6.97(82)
